data_4328508
loop_
_publ_author_name
'Alessio Raimondi'
'Monica Panigati'
'Daniela Maggioni'
'Laura D'Alfonso'
'Pierluigi Mercandelli'
'Patrizia Mussini'
'Giuseppe D'Alfonso'

_publ_section_title
;
 Electrochemical, Computational, and Photophysical Characterization of New
 Luminescent Dirhenium-Pyridazine Complexes Containing Bridging OR or SR
 Anions
;
_journal_name_full 'Inorganic Chemistry'
_journal_page_first 2966
_journal_page_last 2975
_journal_paper_doi 10.1021/ic202284a
_journal_volume 51
_journal_year 2012
_chemical_formula_moiety 'C22 H14 N2 O8 Re2, 0.5(C1 H2 Cl2)'
_chemical_formula_sum 'C22.5 H15 Cl N2 O8 Re2'
_chemical_formula_weight 849.21
_chemical_name_systematic
;
hexacarbonylbis(\m-phenolato)(\m-pyridazine-\kN1:\kN2)dirhenium
dichloromethane solvate
;
_space_group_IT_number 14
_symmetry_cell_setting monoclinic
_symmetry_Int_Tables_number 14
_symmetry_space_group_name_Hall '-P 2ybc'
_symmetry_space_group_name_H-M 'P 1 21/c 1'
_atom_sites_solution_hydrogens geom
_atom_sites_solution_primary direct
_atom_sites_solution_secondary difmap
_cell_angle_alpha 90
_cell_angle_beta 96.10(2)
_cell_angle_gamma 90
_cell_formula_units_Z 4
_cell_length_a 8.860(2)
_cell_length_b 12.518(2)
_cell_length_c 23.094(2)
_cell_measurement_reflns_used 5597
_cell_measurement_temperature 295(2)
_cell_measurement_theta_max 25.2
_cell_measurement_theta_min 2.4
_cell_volume 2546.8(7)
_computing_structure_refinement
;
Sheldrick, G. M. (1997). SHELX97. Universit\"at G\"ottingen, Germany.
;
_computing_structure_solution
;
SIR97: Altomare, A., Burla, M. C., Camalli, M., Cascarano, G. L.,
Giacovazzo, C., Guagliardi, A., Moliterni, A. G. G., Polidori, G. &
Spagna, R. (1999). J. Appl. Crystallogr. 32, 115-119.
;
_diffrn_ambient_temperature 295(2)
_diffrn_measured_fraction_theta_full 1.000
_diffrn_measured_fraction_theta_max 1.000
_diffrn_measurement_details
;
A full sphere of reciprocal space was scanned by 0.5\% \w steps, collecting
1080 frames each at 15 s exposure, keeping the detector at 50 mm from the
sample. Intensity decay was monitored by recollecting the initial 50 frames
at the end of data collection and analysing the duplicate reflections.
An additional full sphere of reciprocal space was scanned by 0.4\% \w steps,
collecting 1350 frames each at 30 s exposure, keeping the detector at 50 mm
from the sample.
;
_diffrn_measurement_device_type 'Brucker APEX II'
_diffrn_measurement_method '\w scans'
_diffrn_radiation_type MoK\a
_diffrn_radiation_wavelength 0.71073
_diffrn_reflns_av_R_equivalents 0.0540
_diffrn_reflns_av_sigmaI/netI 0.0303
_diffrn_reflns_limit_h_max 12
_diffrn_reflns_limit_h_min -12
_diffrn_reflns_limit_k_max 17
_diffrn_reflns_limit_k_min -17
_diffrn_reflns_limit_l_max 32
_diffrn_reflns_limit_l_min -32
_diffrn_reflns_number 57778
_diffrn_reflns_theta_full 30.00
_diffrn_reflns_theta_max 30.00
_diffrn_reflns_theta_min 1.77
_diffrn_standards_decay_% 0
_exptl_absorpt_coefficient_mu 9.650
_exptl_absorpt_correction_T_max 0.644
_exptl_absorpt_correction_T_min 0.164
_exptl_absorpt_correction_type empirical
_exptl_absorpt_process_details
;
Sheldrick, G. M. (1996). SADABS. Universit\"at G\"ottingen, Germany.
Reflections employed for parameter determination: 60381
Maximum odd and even orders for spherical harmonics: 7 and 8
Effective data to parameter ratio: 9.1
;
_exptl_crystal_colour yellow
_exptl_crystal_density_diffrn 2.215
_exptl_crystal_description polyhedral
_exptl_crystal_F_000 1580
_exptl_crystal_preparation
;
Crystals were obtained by slow evaporation of a dichloromethane solution at RT.
;
_exptl_crystal_size_max 0.19
_exptl_crystal_size_mid 0.07
_exptl_crystal_size_min 0.05
_refine_diff_density_max 0.985
_refine_diff_density_min -0.731
_refine_diff_density_rms 0.113
_refine_ls_extinction_method none
_refine_ls_goodness_of_fit_ref 1.019
_refine_ls_hydrogen_treatment constr
_refine_ls_matrix_type full
_refine_ls_number_parameters 325
_refine_ls_number_reflns 7447
_refine_ls_number_restraints 0
_refine_ls_restrained_S_all 1.019
_refine_ls_R_factor_all 0.0518
_refine_ls_R_factor_gt 0.0313
_refine_ls_shift/su_max 0.001
_refine_ls_shift/su_mean 0.000
_refine_ls_structure_factor_coef Fsqd
_refine_ls_weighting_details
;
w=1/[\s^2^(Fo^2^)+(0.029P)^2^+0.39P] where P=(Fo^2^+2Fc^2^)/3
;
_refine_ls_weighting_scheme calc
_refine_ls_wR_factor_gt 0.0581
_refine_ls_wR_factor_ref 0.0635
_reflns_number_gt 5665
_reflns_number_total 7447
_reflns_threshold_expression 'I > 2\s(I)'
_cod_data_source_file ic202284a_si_003_3.cif
_cod_data_source_block 4-OPh
_cod_original_formula_sum 'C22.50 H15 Cl N2 O8 Re2'
_cod_database_code 4328508

loop_
_symmetry_equiv_pos_as_xyz
'x, y, z'
'-x, y+1/2, -z+1/2'
'-x, -y, -z'
'x, -y-1/2, z-1/2'

loop_
_atom_site_label
_atom_site_type_symbol
_atom_site_fract_x
_atom_site_fract_y
_atom_site_fract_z
_atom_site_U_iso_or_equiv
_atom_site_adp_type
_atom_site_occupancy
_atom_site_symmetry_multiplicity
_atom_site_calc_flag
_atom_site_refinement_flags
Re1 Re 0.007575(18) 0.760397(13) 0.332934(7) 0.04422(5) Uani 1 1 d .
Re2 Re 0.234912(18) 0.585426(13) 0.409508(7) 0.04312(5) Uani 1 1 d .
C1 C 0.0973(6) 0.8965(4) 0.3242(2) 0.0628(13) Uani 1 1 d .
C2 C -0.0658(5) 0.7690(4) 0.2532(2) 0.0591(12) Uani 1 1 d .
C3 C -0.1702(5) 0.8322(4) 0.3505(2) 0.0567(11) Uani 1 1 d .
C4 C 0.4246(6) 0.6493(4) 0.4372(2) 0.0713(15) Uani 1 1 d .
C5 C 0.3426(5) 0.4616(4) 0.3910(2) 0.0549(11) Uani 1 1 d .
C6 C 0.2290(5) 0.5270(4) 0.4844(2) 0.0583(12) Uani 1 1 d .
C7 C -0.0382(5) 0.4270(3) 0.37688(19) 0.0529(11) Uani 1 1 d .
C8 C -0.1790(6) 0.3924(4) 0.3523(2) 0.0640(13) Uani 1 1 d .
C9 C -0.2717(6) 0.4642(4) 0.3240(2) 0.0643(13) Uani 1 1 d .
C10 C -0.2188(5) 0.5656(4) 0.32095(19) 0.0559(11) Uani 1 1 d .
C11 C 0.3062(4) 0.6689(3) 0.28696(17) 0.0421(9) Uani 1 1 d .
C12 C 0.3095(6) 0.5900(4) 0.2462(2) 0.0675(14) Uani 1 1 d .
C13 C 0.4121(7) 0.5958(5) 0.2050(2) 0.0839(18) Uani 1 1 d .
C14 C 0.5099(6) 0.6803(4) 0.2042(2) 0.0642(13) Uani 1 1 d .
C15 C 0.5067(5) 0.7579(4) 0.2449(2) 0.0555(11) Uani 1 1 d .
C16 C 0.4065(5) 0.7534(3) 0.2870(2) 0.0502(10) Uani 1 1 d .
C17 C 0.0640(5) 0.7684(3) 0.47051(19) 0.0509(10) Uani 1 1 d .
C18 C -0.0786(6) 0.7590(4) 0.4878(3) 0.0776(16) Uani 1 1 d .
C19 C -0.1163(10) 0.8028(7) 0.5367(3) 0.110(3) Uani 1 1 d .
C20 C -0.0117(15) 0.8580(8) 0.5721(4) 0.147(4) Uani 1 1 d .
C21 C 0.1307(13) 0.8669(8) 0.5578(4) 0.155(4) Uani 1 1 d .
C22 C 0.1714(8) 0.8203(6) 0.5059(3) 0.119(3) Uani 1 1 d .
H1 H 0.0260 0.3779 0.3972 0.064 Uiso 1 1 calc R
H2 H -0.2085 0.3215 0.3554 0.077 Uiso 1 1 calc R
H3 H -0.3680 0.4454 0.3072 0.077 Uiso 1 1 calc R
H4 H -0.2829 0.6160 0.3016 0.067 Uiso 1 1 calc R
H5 H 0.2430 0.5325 0.2461 0.081 Uiso 1 1 calc R
H6 H 0.4146 0.5416 0.1776 0.101 Uiso 1 1 calc R
H7 H 0.5775 0.6844 0.1760 0.077 Uiso 1 1 calc R
H8 H 0.5731 0.8154 0.2446 0.067 Uiso 1 1 calc R
H9 H 0.4067 0.8068 0.3150 0.060 Uiso 1 1 calc R
H10 H -0.1517 0.7207 0.4645 0.093 Uiso 1 1 calc R
H11 H -0.2147 0.7955 0.5468 0.132 Uiso 1 1 calc R
H12 H -0.0385 0.8896 0.6060 0.176 Uiso 1 1 calc R
H13 H 0.2030 0.9039 0.5821 0.186 Uiso 1 1 calc R
H14 H 0.2705 0.8252 0.4962 0.142 Uiso 1 1 calc R
N1 N -0.0829(4) 0.5982(3) 0.34350(14) 0.0425(8) Uani 1 1 d .
N2 N 0.0096(4) 0.5266(3) 0.37275(14) 0.0421(7) Uani 1 1 d .
O1 O 0.1508(5) 0.9793(3) 0.31671(19) 0.0911(13) Uani 1 1 d .
O2 O -0.1120(5) 0.7749(3) 0.20420(16) 0.0869(12) Uani 1 1 d .
O3 O -0.2777(4) 0.8756(3) 0.36208(17) 0.0785(10) Uani 1 1 d .
O4 O 0.5396(5) 0.6874(4) 0.4528(2) 0.1177(18) Uani 1 1 d .
O5 O 0.4089(4) 0.3859(3) 0.38052(18) 0.0849(11) Uani 1 1 d .
O6 O 0.2247(5) 0.4917(3) 0.53032(16) 0.0897(12) Uani 1 1 d .
O7 O 0.2033(3) 0.6639(2) 0.32716(12) 0.0498(7) Uani 1 1 d .
O8 O 0.1005(3) 0.7236(2) 0.41939(12) 0.0481(7) Uani 1 1 d .
C23 C 0.5738(17) 0.9540(11) 0.4873(7) 0.119(5) Uani 0.50 1 d P
H15 H 0.6756 0.9741 0.4797 0.143 Uiso 0.50 1 calc PR
H16 H 0.5653 0.8770 0.4833 0.143 Uiso 0.50 1 calc PR
Cl1 Cl 0.4536(3) 1.0095(3) 0.43960(12) 0.1931(13) Uani 1 1 d .

loop_
_atom_site_aniso_label
_atom_site_aniso_U_11
_atom_site_aniso_U_22
_atom_site_aniso_U_33
_atom_site_aniso_U_23
_atom_site_aniso_U_13
_atom_site_aniso_U_12
Re1 0.04403(9) 0.04342(10) 0.04610(10) 0.00348(7) 0.00892(7) 0.00482(7)
Re2 0.04035(9) 0.04660(10) 0.04315(9) -0.00180(7) 0.00791(7) 0.00728(7)
C1 0.065(3) 0.053(3) 0.073(3) -0.003(2) 0.017(3) 0.005(2)
C2 0.052(3) 0.067(3) 0.059(3) 0.014(2) 0.014(2) -0.002(2)
C3 0.057(3) 0.055(3) 0.058(3) 0.005(2) 0.007(2) 0.009(2)
C4 0.057(3) 0.063(3) 0.091(4) -0.006(3) -0.009(3) 0.011(3)
C5 0.052(3) 0.058(3) 0.056(3) -0.001(2) 0.010(2) 0.005(2)
C6 0.065(3) 0.060(3) 0.051(3) -0.004(2) 0.008(2) 0.018(2)
C7 0.062(3) 0.050(3) 0.050(2) -0.002(2) 0.016(2) 0.003(2)
C8 0.070(3) 0.053(3) 0.071(3) -0.011(2) 0.020(3) -0.017(2)
C9 0.057(3) 0.073(3) 0.063(3) -0.010(3) 0.007(2) -0.015(3)
C10 0.049(3) 0.066(3) 0.052(3) -0.003(2) 0.001(2) -0.002(2)
C11 0.038(2) 0.047(2) 0.042(2) 0.0033(18) 0.0089(17) 0.0024(17)
C12 0.073(3) 0.063(3) 0.070(3) -0.018(3) 0.024(3) -0.022(2)
C13 0.097(4) 0.099(5) 0.062(3) -0.027(3) 0.040(3) -0.015(3)
C14 0.061(3) 0.077(4) 0.058(3) 0.006(3) 0.025(2) 0.003(3)
C15 0.043(2) 0.058(3) 0.066(3) 0.016(2) 0.012(2) -0.001(2)
C16 0.043(2) 0.049(3) 0.059(3) -0.003(2) 0.008(2) 0.0036(19)
C17 0.060(3) 0.043(2) 0.050(2) -0.0034(19) 0.008(2) 0.008(2)
C18 0.069(3) 0.084(4) 0.084(4) 0.013(3) 0.027(3) 0.009(3)
C19 0.134(7) 0.114(6) 0.096(5) 0.027(5) 0.068(5) 0.064(5)
C20 0.239(13) 0.128(8) 0.083(6) -0.013(5) 0.060(7) 0.071(8)
C21 0.197(10) 0.169(9) 0.102(6) -0.071(6) 0.026(7) -0.058(8)
C22 0.106(5) 0.149(7) 0.105(5) -0.075(5) 0.031(4) -0.047(5)
N1 0.0437(18) 0.046(2) 0.0384(17) -0.0006(15) 0.0091(14) 0.0013(15)
N2 0.0468(18) 0.0416(19) 0.0397(18) -0.0009(14) 0.0133(15) 0.0013(15)
O1 0.110(3) 0.050(2) 0.118(3) 0.005(2) 0.038(3) -0.012(2)
O2 0.082(3) 0.129(3) 0.051(2) 0.024(2) 0.0080(19) -0.005(2)
O3 0.068(2) 0.079(2) 0.091(3) 0.005(2) 0.018(2) 0.030(2)
O4 0.058(2) 0.101(3) 0.185(5) -0.013(3) -0.031(3) -0.004(2)
O5 0.085(3) 0.071(2) 0.103(3) -0.016(2) 0.027(2) 0.031(2)
O6 0.126(3) 0.094(3) 0.051(2) 0.011(2) 0.020(2) 0.034(3)
O7 0.0460(16) 0.0556(18) 0.0508(17) 0.0094(14) 0.0196(13) 0.0065(13)
O8 0.0495(16) 0.0498(16) 0.0447(16) -0.0068(13) 0.0025(13) 0.0117(13)
C23 0.116(12) 0.092(10) 0.157(15) 0.018(10) 0.056(11) 0.030(9)
Cl1 0.178(3) 0.274(4) 0.137(2) 0.043(2) 0.064(2) 0.048(3)

loop_
_atom_type_symbol
_atom_type_description
_atom_type_scat_dispersion_real
_atom_type_scat_dispersion_imag
_atom_type_scat_source
C C 0.0033 0.0016 'International Tables Vol C Tables 4.2.6.8 and 6.1.1.4'
H H 0.0000 0.0000 'International Tables Vol C Tables 4.2.6.8 and 6.1.1.4'
N N 0.0061 0.0033 'International Tables Vol C Tables 4.2.6.8 and 6.1.1.4'
O O 0.0106 0.0060 'International Tables Vol C Tables 4.2.6.8 and 6.1.1.4'
Cl Cl 0.1484 0.1585 'International Tables Vol C Tables 4.2.6.8 and 6.1.1.4'
Re Re -1.0185 7.2310 'International Tables Vol C Tables 4.2.6.8 and 6.1.1.4'

loop_
_geom_angle_atom_site_label_1
_geom_angle_atom_site_label_2
_geom_angle_atom_site_label_3
_geom_angle
_geom_angle_site_symmetry_3
C1 Re1 C2 87.1(2) .
C1 Re1 C3 88.0(2) .
C1 Re1 N1 176.57(17) .
C1 Re1 O7 98.58(16) .
C1 Re1 O8 99.76(18) .
C2 Re1 C3 88.5(2) .
C2 Re1 N1 93.95(17) .
C2 Re1 O7 99.76(16) .
C2 Re1 O8 170.26(16) .
C3 Re1 N1 95.32(16) .
C3 Re1 O7 169.65(15) .
C3 Re1 O8 98.57(16) .
N1 Re1 O7 78.02(11) .
N1 Re1 O8 78.81(12) .
O7 Re1 O8 72.51(10) .
C4 Re2 C5 88.4(2) .
C4 Re2 C6 87.9(2) .
C4 Re2 N2 174.27(18) .
C4 Re2 O7 97.70(19) .
C4 Re2 O8 96.12(17) .
C5 Re2 C6 87.33(19) .
C5 Re2 N2 95.55(16) .
C5 Re2 O7 101.36(16) .
C5 Re2 O8 172.77(16) .
C6 Re2 N2 96.38(17) .
C6 Re2 O7 169.72(15) .
C6 Re2 O8 98.47(15) .
N2 Re2 O7 77.47(11) .
N2 Re2 O8 79.57(11) .
O7 Re2 O8 72.47(11) .
Re1 C1 O1 177.6(5) .
Re1 C2 O2 179.4(5) .
Re1 C3 O3 179.0(4) .
Re2 C4 O4 178.6(6) .
Re2 C5 O5 179.0(4) .
Re2 C6 O6 179.5(4) .
C8 C7 N2 123.2(4) .
C7 C8 C9 117.9(5) .
C8 C9 C10 117.2(5) .
C9 C10 N1 124.9(5) .
C12 C11 C16 119.5(4) .
C12 C11 O7 119.9(4) .
C16 C11 O7 120.6(4) .
C11 C12 C13 119.9(5) .
C12 C13 C14 120.9(5) .
C13 C14 C15 119.0(4) .
C14 C15 C16 121.4(4) .
C11 C16 C15 119.4(4) .
C18 C17 C22 118.5(5) .
C18 C17 O8 121.6(5) .
C22 C17 O8 119.9(5) .
C17 C18 C19 122.4(7) .
C18 C19 C20 120.2(8) .
C19 C20 C21 119.6(8) .
C20 C21 C22 120.3(8) .
C17 C22 C21 118.9(7) .
Re1 N1 C10 124.5(3) .
Re1 N1 N2 117.3(2) .
C10 N1 N2 118.1(4) .
Re2 N2 C7 124.7(3) .
Re2 N2 N1 116.6(2) .
C7 N2 N1 118.7(4) .
Re1 O7 Re2 103.67(11) .
Re1 O7 C11 128.5(2) .
Re2 O7 C11 126.2(2) .
Re1 O8 Re2 103.92(12) .
Re1 O8 C17 127.9(2) .
Re2 O8 C17 127.5(2) .
Cl1 C23 Cl1 112.9(7) 3_676

loop_
_geom_bond_atom_site_label_1
_geom_bond_atom_site_label_2
_geom_bond_distance
_geom_bond_site_symmetry_2
Re1 C1 1.900(5) .
Re1 C2 1.890(5) .
Re1 C3 1.895(5) .
Re1 N1 2.205(3) .
Re1 O7 2.129(3) .
Re1 O8 2.128(3) .
Re2 C4 1.909(5) .
Re2 C5 1.892(5) .
Re2 C6 1.883(5) .
Re2 N2 2.210(3) .
Re2 O7 2.132(3) .
Re2 O8 2.126(3) .
C1 O1 1.160(6) .
C2 O2 1.163(6) .
C3 O3 1.152(5) .
C4 O4 1.148(6) .
C5 O5 1.154(5) .
C6 O6 1.154(5) .
C7 C8 1.384(7) .
C7 N2 1.324(5) .
C8 C9 1.340(7) .
C9 C10 1.358(6) .
C10 N1 1.325(5) .
C11 C12 1.366(6) .
C11 C16 1.381(5) .
C11 O7 1.371(4) .
C12 C13 1.386(7) .
C13 C14 1.369(7) .
C14 C15 1.354(7) .
C15 C16 1.386(6) .
C17 C18 1.370(7) .
C17 C22 1.353(7) .
C17 O8 1.376(5) .
C18 C19 1.329(9) .
C19 C20 1.357(12) .
C20 C21 1.343(12) .
C21 C22 1.414(10) .
N1 N2 1.347(4) .
C23 Cl1 1.607(15) .
C23 Cl1 1.790(16) 3_676
